data_1549697
loop_
_publ_author_name
'Umetani, Masataka'
'Tanaka, Takayuki'
'Osuka, Atsuhiro'

_publ_section_title
;
 Conjugated double helices via self-dimerization of
 \a,\a&#x2019;-Dianilinotripyrrins
;
_journal_name_full 'Chemical Science'
_journal_paper_doi 10.1039/C8SC02739K
_journal_year 2018
_chemical_formula_moiety 'C40 H27 F6 N5'
_chemical_formula_sum 'C40 H27 F6 N5'
_chemical_formula_weight 691.66
_chemical_name_common 1,14-bis(p-trifluoromethylphenyl)-5,10-diphenyltripyrrin
_chemical_name_systematic 1,14-bis(p-trifluoromethylphenyl)-5,10-diphenyltripyrrin
_space_group_crystal_system triclinic
_space_group_IT_number 2
_space_group_name_Hall '-P 1'
_space_group_name_H-M_alt 'P -1'
_symmetry_space_group_name_Hall '-P 1'
_symmetry_space_group_name_H-M 'P -1'
_atom_sites_solution_hydrogens geom
_audit_creation_method SHELXL-2014/7
_audit_update_record
;
2018-06-18 deposited with the CCDC.
2018-07-17 downloaded from the CCDC.
;
_cell_angle_alpha 87.297(14)
_cell_angle_beta 73.304(15)
_cell_angle_gamma 82.748(17)
_cell_formula_units_Z 4
_cell_length_a 13.025(3)
_cell_length_b 14.1499(19)
_cell_length_c 18.8806(19)
_cell_measurement_reflns_used 949
_cell_measurement_temperature 93(2)
_cell_measurement_theta_max 68.2
_cell_measurement_theta_min 28.6
_cell_volume 3306.2(10)
_computing_structure_refinement 'SHELXL-2014/7 (Sheldrick, 2014)'
_diffrn_ambient_temperature 93(2)
_diffrn_detector_area_resol_mean 5.8140
_diffrn_measured_fraction_theta_full 0.964
_diffrn_measured_fraction_theta_max 0.956
_diffrn_measurement_device_type 'Rigaku XtaLAB P200'
_diffrn_measurement_method \w
_diffrn_radiation_type CuK\a
_diffrn_radiation_wavelength 1.54187
_diffrn_reflns_av_R_equivalents 0.0230
_diffrn_reflns_av_unetI/netI 0.0199
_diffrn_reflns_Laue_measured_fraction_full 0.964
_diffrn_reflns_Laue_measured_fraction_max 0.956
_diffrn_reflns_limit_h_max 15
_diffrn_reflns_limit_h_min -10
_diffrn_reflns_limit_k_max 17
_diffrn_reflns_limit_k_min -17
_diffrn_reflns_limit_l_max 22
_diffrn_reflns_limit_l_min -22
_diffrn_reflns_number 43485
_diffrn_reflns_point_group_measured_fraction_full 0.964
_diffrn_reflns_point_group_measured_fraction_max 0.956
_diffrn_reflns_theta_full 67.687
_diffrn_reflns_theta_max 68.697
_diffrn_reflns_theta_min 6.741
_exptl_absorpt_coefficient_mu 0.903
_exptl_absorpt_correction_T_max 1.000
_exptl_absorpt_correction_T_min 0.886
_exptl_absorpt_correction_type multi-scan
_exptl_absorpt_process_details 'REQAB (Rigaku, 1998)'
_exptl_crystal_colour Blue
_exptl_crystal_density_diffrn 1.390
_exptl_crystal_description Prism
_exptl_crystal_F_000 1424
_exptl_crystal_recrystallization_method 'Vapour deposition'
_exptl_crystal_size_max 0.180
_exptl_crystal_size_mid 0.080
_exptl_crystal_size_min 0.020
_refine_diff_density_max 0.850
_refine_diff_density_min -0.309
_refine_diff_density_rms 0.048
_refine_ls_extinction_method none
_refine_ls_goodness_of_fit_ref 1.048
_refine_ls_hydrogen_treatment constr
_refine_ls_matrix_type full
_refine_ls_number_parameters 947
_refine_ls_number_reflns 11693
_refine_ls_number_restraints 78
_refine_ls_restrained_S_all 1.056
_refine_ls_R_factor_all 0.0435
_refine_ls_R_factor_gt 0.0367
_refine_ls_shift/su_max 0.001
_refine_ls_shift/su_mean 0.000
_refine_ls_structure_factor_coef Fsqd
_refine_ls_weighting_details 'w=1/[\s^2^(Fo^2^)+(0.0569P)^2^+0.9390P] where P=(Fo^2^+2Fc^2^)/3'
_refine_ls_weighting_scheme calc
_refine_ls_wR_factor_gt 0.0969
_refine_ls_wR_factor_ref 0.1000
_reflns_Friedel_coverage 0.000
_reflns_number_gt 9913
_reflns_number_total 11693
_reflns_threshold_expression 'I > 2\s(I)'
_cod_data_source_file c8sc02739k2.cif
_cod_data_source_block 170418um
_cod_depositor_comments
;

2019-08-14
Z value and formula fixed to values more according to usual
chemical conventions.                 miguel
;
_cod_original_formula_sum 'C80 H54 F12 N10'
_cod_original_formula_weight 1383.33
_cod_original_formula_moiety '2(C40 H27 F6 N5)'
_cod_original_formula_units_Z 2
_cod_database_code 1549697
_shelx_shelxl_version_number 2014/7
_shelx_space_group_comment
;
The symmetry employed for this shelxl refinement is uniquely defined
by the following loop, which should always be used as a source of
symmetry information in preference to the above space-group names.
They are only intended as comments.
;
_shelx_estimated_absorpt_t_min 0.854
_shelx_estimated_absorpt_t_max 0.982

loop_
_space_group_symop_operation_xyz
'x, y, z'
'-x, -y, -z'

loop_
_atom_site_label
_atom_site_type_symbol
_atom_site_fract_x
_atom_site_fract_y
_atom_site_fract_z
_atom_site_U_iso_or_equiv
_atom_site_adp_type
_atom_site_occupancy
_atom_site_site_symmetry_order
_atom_site_calc_flag
_atom_site_refinement_flags_posn
_atom_site_refinement_flags_adp
_atom_site_refinement_flags_occupancy
_atom_site_disorder_assembly
_atom_site_disorder_group
C1 C 0.25590(11) 0.93970(9) 0.32623(7) 0.0193(3) Uani 1 1 d . . . . .
C2 C 0.27284(12) 1.00419(10) 0.37883(8) 0.0233(3) Uani 1 1 d . . . . .
H1 H 0.2221 1.0532 0.4060 0.028 Uiso 1 1 calc R U . . .
C3 C 0.37511(12) 0.97990(10) 0.38087(8) 0.0226(3) Uani 1 1 d . . . . .
H2 H 0.4111 1.0083 0.4101 0.027 Uiso 1 1 calc R U . . .
C4 C 0.42010(11) 0.90133(9) 0.32954(7) 0.0191(3) Uani 1 1 d . . . . .
C5 C 0.52186(11) 0.85367(9) 0.31576(7) 0.0195(3) Uani 1 1 d . . . . .
C6 C 0.56004(11) 0.77094(9) 0.26975(7) 0.0189(3) Uani 1 1 d . . . . .
C7 C 0.66561(12) 0.72600(10) 0.24276(7) 0.0213(3) Uani 1 1 d . . . . .
H3 H 0.7287 0.7462 0.2500 0.026 Uiso 1 1 calc R U . . .
C8 C 0.66150(12) 0.64625(10) 0.20337(7) 0.0212(3) Uani 1 1 d . . . . .
H4 H 0.7214 0.6028 0.1785 0.025 Uiso 1 1 calc R U . . .
C9 C 0.55356(11) 0.64162(9) 0.20694(7) 0.0184(3) Uani 1 1 d . . . . .
C10 C 0.50541(11) 0.57078(9) 0.17879(7) 0.0191(3) Uani 1 1 d . . . . .
C11 C 0.39628(12) 0.56409(9) 0.20060(7) 0.0191(3) Uani 1 1 d . . . . .
C12 C 0.33740(12) 0.50410(10) 0.16969(8) 0.0222(3) Uani 1 1 d . . . . .
H5 H 0.3672 0.4616 0.1295 0.027 Uiso 1 1 calc R U . . .
C13 C 0.23269(12) 0.52009(10) 0.20873(8) 0.0222(3) Uani 1 1 d . . . . .
H6 H 0.1740 0.4919 0.2017 0.027 Uiso 1 1 calc R U . . .
C14 C 0.22866(11) 0.58996(9) 0.26416(7) 0.0196(3) Uani 1 1 d . . . . .
C15 C 0.59907(11) 0.88627(10) 0.35192(7) 0.0208(3) Uani 1 1 d . . . . .
C16 C 0.65562(13) 0.96326(11) 0.32320(9) 0.0282(3) Uani 1 1 d . . . . .
H7 H 0.6455 0.9953 0.2799 0.034 Uiso 1 1 calc R U . . .
C17 C 0.72678(13) 0.99344(12) 0.35754(9) 0.0340(4) Uani 1 1 d . . . . .
H8 H 0.7651 1.0460 0.3376 0.041 Uiso 1 1 calc R U . . .
C18 C 0.74196(13) 0.94726(13) 0.42064(9) 0.0351(4) Uani 1 1 d . . . . .
H9 H 0.7907 0.9680 0.4439 0.042 Uiso 1 1 calc R U . . .
C19 C 0.68614(14) 0.87075(12) 0.44979(9) 0.0342(4) Uani 1 1 d . . . . .
H10 H 0.6966 0.8389 0.4930 0.041 Uiso 1 1 calc R U . . .
C20 C 0.61487(13) 0.84058(11) 0.41581(8) 0.0278(3) Uani 1 1 d . . . . .
H11 H 0.5764 0.7883 0.4362 0.033 Uiso 1 1 calc R U . . .
F1 F 0.02442(8) 0.74944(8) 0.06323(5) 0.0430(3) Uani 1 1 d . . . . .
F2 F -0.09546(7) 0.70441(8) 0.15811(6) 0.0439(3) Uani 1 1 d . . . . .
F3 F 0.06220(8) 0.62506(7) 0.12358(6) 0.0450(3) Uani 1 1 d . . . . .
F4 F 0.04932(9) 0.95066(7) 0.55178(6) 0.0466(3) Uani 1 1 d . . . . .
F5 F -0.04699(8) 0.84842(7) 0.61471(5) 0.0397(2) Uani 1 1 d . . . . .
F6 F 0.12317(9) 0.83453(8) 0.60305(6) 0.0525(3) Uani 1 1 d . . . . .
F10 F -0.16910(9) 1.12276(9) 0.06775(5) 0.0501(3) Uani 1 1 d . . . . .
F11 F -0.23726(8) 1.12037(8) 0.18558(5) 0.0411(2) Uani 1 1 d . . . . .
F12 F -0.19278(9) 0.98964(8) 0.12570(8) 0.0586(3) Uani 1 1 d . . . . .
N1 N 0.15815(9) 0.94296(8) 0.31238(6) 0.0212(3) Uani 1 1 d . . . . .
H12 H 0.1087 0.9883 0.3353 0.025 Uiso 1 1 calc R U . . .
N2 N 0.34196(9) 0.87950(8) 0.29692(6) 0.0189(2) Uani 1 1 d . . . . .
N3 N 0.49461(9) 0.71890(8) 0.24657(6) 0.0184(2) Uani 1 1 d . . . . .
H13 H 0.4243 0.7330 0.2558 0.022 Uiso 1 1 calc R U . . .
N4 N 0.32338(9) 0.61729(8) 0.25894(6) 0.0194(3) Uani 1 1 d . . . . .
N5 N 0.13375(10) 0.62245(8) 0.31511(6) 0.0218(3) Uani 1 1 d . . . . .
H14 H 0.0754 0.6028 0.3091 0.026 Uiso 1 1 calc R U . . .
N6 N 0.07930(10) 1.30319(9) 0.06514(6) 0.0245(3) Uani 1 1 d . . . . .
H15 H 0.0449 1.2981 0.0319 0.029 Uiso 1 1 calc R U . . .
N7 N 0.05081(9) 1.35585(8) 0.18844(6) 0.0194(2) Uani 1 1 d . . . . .
N8 N 0.14275(9) 1.33212(8) 0.30412(6) 0.0182(2) Uani 1 1 d . . . . .
H16 H 0.1483 1.3001 0.2641 0.022 Uiso 1 1 calc R U . . .
N9 N 0.26538(9) 1.16874(8) 0.23821(6) 0.0198(3) Uani 1 1 d . . . . .
N10 N 0.26748(10) 1.05081(8) 0.15158(6) 0.0221(3) Uani 1 1 d . . . . .
H17 H 0.3109 1.0061 0.1232 0.026 Uiso 1 1 calc R U . . .
C21 C 0.57929(11) 0.50015(10) 0.12588(7) 0.0200(3) Uani 1 1 d . . . . .
C22 C 0.65454(12) 0.52946(11) 0.06258(8) 0.0244(3) Uani 1 1 d . . . . .
H18 H 0.6602 0.5955 0.0534 0.029 Uiso 1 1 calc R U . . .
C23 C 0.72138(13) 0.46297(11) 0.01285(8) 0.0285(3) Uani 1 1 d . . . . .
H19 H 0.7718 0.4835 -0.0305 0.034 Uiso 1 1 calc R U . . .
C24 C 0.71426(13) 0.36633(11) 0.02662(8) 0.0280(3) Uani 1 1 d . . . . .
H20 H 0.7594 0.3208 -0.0075 0.034 Uiso 1 1 calc R U . . .
C25 C 0.64141(13) 0.33645(11) 0.09004(8) 0.0270(3) Uani 1 1 d . . . . .
H21 H 0.6374 0.2703 0.0998 0.032 Uiso 1 1 calc R U . . .
C26 C 0.57420(12) 0.40272(10) 0.13948(8) 0.0235(3) Uani 1 1 d . . . . .
H22 H 0.5243 0.3817 0.1829 0.028 Uiso 1 1 calc R U . . .
C27 C 0.12507(11) 0.88491(9) 0.26726(7) 0.0191(3) Uani 1 1 d . . . . .
C28 C 0.01433(12) 0.88958(10) 0.27535(8) 0.0231(3) Uani 1 1 d . . . . .
H23 H -0.0351 0.9312 0.3107 0.028 Uiso 1 1 calc R U . . .
C29 C -0.02364(12) 0.83433(10) 0.23248(8) 0.0247(3) Uani 1 1 d . . . . .
H24 H -0.0989 0.8381 0.2383 0.030 Uiso 1 1 calc R U . . .
C30 C 0.04848(12) 0.77299(10) 0.18059(8) 0.0227(3) Uani 1 1 d . . . . .
C31 C 0.15880(11) 0.76889(10) 0.17191(7) 0.0206(3) Uani 1 1 d . . . . .
H25 H 0.2080 0.7275 0.1362 0.025 Uiso 1 1 calc R U . . .
C32 C 0.19779(11) 0.82418(9) 0.21456(7) 0.0195(3) Uani 1 1 d . . . . .
H26 H 0.2732 0.8210 0.2081 0.023 Uiso 1 1 calc R U . . .
C33 C 0.00980(12) 0.71331(11) 0.13320(8) 0.0279(3) Uani 1 1 d . . . . .
C34 C 0.11624(12) 0.68238(9) 0.37533(7) 0.0205(3) Uani 1 1 d . . . . .
C35 C 0.19959(12) 0.71961(10) 0.39339(7) 0.0217(3) Uani 1 1 d . . . . .
H27 H 0.2720 0.7055 0.3638 0.026 Uiso 1 1 calc R U . . .
C36 C 0.17638(12) 0.77715(10) 0.45452(8) 0.0227(3) Uani 1 1 d . . . . .
H28 H 0.2333 0.8028 0.4664 0.027 Uiso 1 1 calc R U . . .
C37 C 0.07078(12) 0.79806(10) 0.49884(8) 0.0227(3) Uani 1 1 d . . . . .
C38 C -0.01269(12) 0.76176(10) 0.48057(8) 0.0259(3) Uani 1 1 d . . . . .
H29 H -0.0851 0.7764 0.5101 0.031 Uiso 1 1 calc R U . . .
C39 C 0.00974(12) 0.70443(10) 0.41949(8) 0.0257(3) Uani 1 1 d . . . . .
H30 H -0.0475 0.6797 0.4073 0.031 Uiso 1 1 calc R U . . .
C40 C 0.04943(13) 0.85623(11) 0.56623(8) 0.0279(3) Uani 1 1 d . . . . .
C41 C 0.01623(12) 1.34090(10) 0.13136(7) 0.0216(3) Uani 1 1 d . . . . .
C42 C -0.09951(12) 1.36690(11) 0.14495(8) 0.0269(3) Uani 1 1 d . . . . .
H31 H -0.1410 1.3618 0.1117 0.032 Uiso 1 1 calc R U . . .
C43 C -0.13532(12) 1.39968(11) 0.21464(8) 0.0249(3) Uani 1 1 d . . . . .
H32 H -0.2077 1.4226 0.2403 0.030 Uiso 1 1 calc R U . . .
C44 C -0.04180(11) 1.39334(9) 0.24316(7) 0.0196(3) Uani 1 1 d . . . . .
C45 C -0.04024(11) 1.41527(9) 0.31338(7) 0.0191(3) Uani 1 1 d . . . . .
C46 C 0.05387(11) 1.39236(9) 0.33969(7) 0.0186(3) Uani 1 1 d . . . . .
C47 C 0.07700(12) 1.42688(10) 0.40127(7) 0.0214(3) Uani 1 1 d . . . . .
H33 H 0.0300 1.4693 0.4372 0.026 Uiso 1 1 calc R U . . .
C48 C 0.18076(12) 1.38800(10) 0.40030(8) 0.0226(3) Uani 1 1 d . . . . .
H34 H 0.2176 1.3998 0.4351 0.027 Uiso 1 1 calc R U . . .
C49 C 0.22157(11) 1.32840(10) 0.33902(7) 0.0192(3) Uani 1 1 d . . . . .
C50 C 0.32640(11) 1.27289(10) 0.31330(7) 0.0198(3) Uani 1 1 d . . . . .
C51 C 0.34634(11) 1.20028(10) 0.26340(7) 0.0205(3) Uani 1 1 d . . . . .
C52 C 0.45019(12) 1.14642(10) 0.22736(8) 0.0243(3) Uani 1 1 d . . . . .
H35 H 0.5182 1.1541 0.2341 0.029 Uiso 1 1 calc R U . . .
C53 C 0.43075(12) 1.08396(10) 0.18278(8) 0.0249(3) Uani 1 1 d . . . . .
H36 H 0.4818 1.0381 0.1521 0.030 Uiso 1 1 calc R U . . .
C54 C 0.31545(12) 1.10091(9) 0.19104(7) 0.0207(3) Uani 1 1 d . . . . .
C55 C -0.13839(12) 1.46506(10) 0.36531(7) 0.0199(3) Uani 1 1 d . . . . .
C56 C -0.19555(13) 1.54534(10) 0.34237(8) 0.0270(3) Uani 1 1 d . . . . .
H37 H -0.1698 1.5699 0.2936 0.032 Uiso 1 1 calc R U . . .
C57 C -0.28953(14) 1.58936(12) 0.39013(8) 0.0328(4) Uani 1 1 d . . . . .
H38 H -0.3279 1.6434 0.3736 0.039 Uiso 1 1 calc R U . . .
C58 C -0.32784(13) 1.55523(11) 0.46165(8) 0.0295(4) Uani 1 1 d . . . . .
H39 H -0.3923 1.5856 0.4941 0.035 Uiso 1 1 calc R U . . .
C59 C -0.27145(12) 1.47640(10) 0.48555(8) 0.0244(3) Uani 1 1 d . . . . .
H40 H -0.2974 1.4526 0.5345 0.029 Uiso 1 1 calc R U . . .
C60 C -0.17750(12) 1.43223(10) 0.43823(7) 0.0214(3) Uani 1 1 d . . . . .
H41 H -0.1389 1.3789 0.4554 0.026 Uiso 1 1 calc R U . . .
C61 C 0.41486(11) 1.30028(10) 0.34040(7) 0.0212(3) Uani 1 1 d . . . . .
C62 C 0.43534(12) 1.39561(11) 0.33578(7) 0.0238(3) Uani 1 1 d . . . . .
H42 H 0.3884 1.4431 0.3196 0.029 Uiso 1 1 calc R U . . .
C63 C 0.52318(13) 1.42123(12) 0.35453(8) 0.0303(4) Uani 1 1 d . . . . .
H43 H 0.5371 1.4859 0.3501 0.036 Uiso 1 1 calc R U . . .
C64 C 0.59104(13) 1.35290(13) 0.37973(9) 0.0352(4) Uani 1 1 d . . . . .
H44 H 0.6519 1.3705 0.3919 0.042 Uiso 1 1 calc R U . . .
C65 C 0.56966(14) 1.25899(13) 0.38701(9) 0.0355(4) Uani 1 1 d . . . . .
H45 H 0.6148 1.2124 0.4056 0.043 Uiso 1 1 calc R U . . .
C66 C 0.48265(13) 1.23260(11) 0.36731(8) 0.0284(3) Uani 1 1 d . . . . .
H46 H 0.4690 1.1679 0.3722 0.034 Uiso 1 1 calc R U . . .
C67 C 0.18978(12) 1.27164(10) 0.04247(7) 0.0214(3) Uani 1 1 d . . . . .
C68 C 0.22916(13) 1.22044(11) -0.02365(8) 0.0278(3) Uani 1 1 d . . . . .
H47 H 0.1807 1.2077 -0.0502 0.033 Uiso 1 1 calc R U . . .
C69 C 0.33732(13) 1.18855(11) -0.05039(8) 0.0296(4) Uani 1 1 d . . . . .
H48 H 0.3632 1.1544 -0.0954 0.036 Uiso 1 1 calc R U . . .
C70 C 0.40877(12) 1.20618(11) -0.01159(8) 0.0259(3) Uani 1 1 d . . . . .
C71 C 0.37029(12) 1.25677(10) 0.05422(8) 0.0232(3) Uani 1 1 d . . . . .
H49 H 0.4190 1.2688 0.0808 0.028 Uiso 1 1 calc R U . . .
C72 C 0.26169(12) 1.28966(10) 0.08118(7) 0.0206(3) Uani 1 1 d . . . . .
H50 H 0.2362 1.3244 0.1259 0.025 Uiso 1 1 calc R U . . .
C73 C 0.52612(15) 1.17439(14) -0.04089(9) 0.0402(4) Uani 1 1 d . . . . .
C74 C 0.16030(12) 1.05973(10) 0.14933(7) 0.0207(3) Uani 1 1 d . . . . .
C75 C 0.07671(12) 1.11780(10) 0.19690(8) 0.0228(3) Uani 1 1 d . . . . .
H51 H 0.0913 1.1541 0.2332 0.027 Uiso 1 1 calc R U . . .
C76 C -0.02756(12) 1.12242(10) 0.19112(8) 0.0246(3) Uani 1 1 d . . . . .
H52 H -0.0840 1.1628 0.2231 0.030 Uiso 1 1 calc R U . . .
C77 C -0.05046(13) 1.06856(10) 0.13894(8) 0.0253(3) Uani 1 1 d . . . . .
C78 C 0.03286(13) 1.00919(10) 0.09249(8) 0.0260(3) Uani 1 1 d . . . . .
H53 H 0.0177 0.9713 0.0574 0.031 Uiso 1 1 calc R U . . .
C79 C 0.13684(13) 1.00511(10) 0.09713(8) 0.0245(3) Uani 1 1 d . . . . .
H54 H 0.1931 0.9650 0.0648 0.029 Uiso 1 1 calc R U . . .
C80 C -0.16105(14) 1.07512(12) 0.13004(9) 0.0330(4) Uani 1 1 d . . . . .
F7 F 0.58353(13) 1.25327(12) -0.07127(11) 0.0459(5) Uani 0.686(4) 1 d . U P A 1
F8 F 0.5519(4) 1.1192(3) -0.0976(2) 0.0582(12) Uani 0.686(4) 1 d . U P A 1
F9 F 0.57488(15) 1.14303(18) 0.00959(10) 0.0523(8) Uani 0.686(4) 1 d . U P A 1
F13 F 0.5370(3) 1.0675(3) -0.0120(2) 0.0701(18) Uani 0.314(4) 1 d . U P A 2
F14 F 0.5880(4) 1.2043(6) -0.0206(4) 0.090(3) Uani 0.314(4) 1 d . U P A 2
F15 F 0.5544(10) 1.1403(8) -0.1067(5) 0.070(3) Uani 0.314(4) 1 d . U P A 2

loop_
_atom_site_aniso_label
_atom_site_aniso_U_11
_atom_site_aniso_U_22
_atom_site_aniso_U_33
_atom_site_aniso_U_23
_atom_site_aniso_U_13
_atom_site_aniso_U_12
C1 0.0213(8) 0.0187(7) 0.0165(6) 0.0009(5) -0.0043(5) -0.0005(6)
C2 0.0258(8) 0.0204(7) 0.0223(7) -0.0050(5) -0.0057(6) 0.0018(6)
C3 0.0268(8) 0.0207(7) 0.0211(7) -0.0038(5) -0.0075(6) -0.0027(6)
C4 0.0214(7) 0.0175(6) 0.0185(6) -0.0008(5) -0.0053(5) -0.0040(5)
C5 0.0217(8) 0.0194(7) 0.0169(6) 0.0001(5) -0.0040(5) -0.0044(6)
C6 0.0196(7) 0.0208(7) 0.0167(6) 0.0001(5) -0.0053(5) -0.0034(6)
C7 0.0187(7) 0.0259(7) 0.0197(7) -0.0016(5) -0.0053(6) -0.0032(6)
C8 0.0199(8) 0.0236(7) 0.0183(6) -0.0025(5) -0.0038(6) 0.0016(6)
C9 0.0205(7) 0.0185(6) 0.0147(6) -0.0006(5) -0.0037(5) 0.0001(5)
C10 0.0238(8) 0.0176(6) 0.0149(6) 0.0003(5) -0.0048(5) -0.0005(6)
C11 0.0229(8) 0.0165(6) 0.0175(6) -0.0004(5) -0.0054(6) -0.0016(6)
C12 0.0280(8) 0.0188(7) 0.0205(7) -0.0005(5) -0.0077(6) -0.0039(6)
C13 0.0250(8) 0.0199(7) 0.0233(7) 0.0007(5) -0.0082(6) -0.0066(6)
C14 0.0214(8) 0.0177(6) 0.0194(7) 0.0022(5) -0.0051(6) -0.0030(6)
C15 0.0187(7) 0.0213(7) 0.0213(7) -0.0066(5) -0.0044(6) 0.0012(6)
C16 0.0261(8) 0.0301(8) 0.0295(8) -0.0007(6) -0.0082(6) -0.0059(6)
C17 0.0259(9) 0.0379(9) 0.0398(9) -0.0077(7) -0.0071(7) -0.0120(7)
C18 0.0255(9) 0.0501(10) 0.0325(9) -0.0155(7) -0.0098(7) -0.0057(8)
C19 0.0371(10) 0.0434(9) 0.0256(8) -0.0066(7) -0.0147(7) -0.0020(8)
C20 0.0318(9) 0.0277(8) 0.0255(7) -0.0041(6) -0.0099(6) -0.0036(7)
F1 0.0464(6) 0.0604(7) 0.0277(5) -0.0040(4) -0.0155(4) -0.0136(5)
F2 0.0212(5) 0.0660(7) 0.0444(6) -0.0208(5) -0.0023(4) -0.0140(5)
F3 0.0442(6) 0.0345(5) 0.0636(7) -0.0175(5) -0.0275(5) 0.0027(5)
F4 0.0644(7) 0.0260(5) 0.0438(6) -0.0075(4) -0.0029(5) -0.0111(5)
F5 0.0364(6) 0.0430(5) 0.0305(5) -0.0120(4) 0.0084(4) -0.0077(4)
F6 0.0480(7) 0.0714(7) 0.0383(6) -0.0265(5) -0.0207(5) 0.0217(6)
F10 0.0403(6) 0.0770(8) 0.0352(5) 0.0062(5) -0.0202(5) 0.0051(5)
F11 0.0269(5) 0.0593(6) 0.0377(5) -0.0055(5) -0.0098(4) -0.0038(5)
F12 0.0454(7) 0.0458(6) 0.0977(10) -0.0138(6) -0.0362(7) -0.0125(5)
N1 0.0193(6) 0.0211(6) 0.0213(6) -0.0050(5) -0.0048(5) 0.0038(5)
N2 0.0187(6) 0.0187(6) 0.0188(5) -0.0006(4) -0.0043(5) -0.0020(5)
N3 0.0156(6) 0.0190(6) 0.0200(6) -0.0030(4) -0.0043(5) -0.0005(5)
N4 0.0191(6) 0.0179(6) 0.0197(6) -0.0003(4) -0.0032(5) -0.0017(5)
N5 0.0184(6) 0.0235(6) 0.0232(6) -0.0007(5) -0.0036(5) -0.0058(5)
N6 0.0229(7) 0.0353(7) 0.0173(6) -0.0045(5) -0.0094(5) -0.0002(5)
N7 0.0198(6) 0.0222(6) 0.0166(5) -0.0013(4) -0.0059(5) -0.0019(5)
N8 0.0204(6) 0.0186(6) 0.0171(5) -0.0018(4) -0.0074(5) -0.0026(5)
N9 0.0219(6) 0.0199(6) 0.0188(6) -0.0001(4) -0.0074(5) -0.0031(5)
N10 0.0236(7) 0.0204(6) 0.0216(6) -0.0045(5) -0.0061(5) 0.0003(5)
C21 0.0201(7) 0.0225(7) 0.0180(7) -0.0037(5) -0.0071(6) 0.0002(6)
C22 0.0250(8) 0.0272(7) 0.0197(7) -0.0014(6) -0.0051(6) -0.0005(6)
C23 0.0253(8) 0.0391(9) 0.0184(7) -0.0036(6) -0.0036(6) 0.0007(7)
C24 0.0258(8) 0.0342(8) 0.0240(7) -0.0139(6) -0.0088(6) 0.0058(7)
C25 0.0277(8) 0.0231(7) 0.0311(8) -0.0075(6) -0.0107(7) 0.0019(6)
C26 0.0238(8) 0.0235(7) 0.0221(7) -0.0037(6) -0.0051(6) -0.0007(6)
C27 0.0216(7) 0.0195(7) 0.0161(6) 0.0025(5) -0.0059(5) -0.0017(6)
C28 0.0201(8) 0.0255(7) 0.0206(7) -0.0013(6) -0.0027(6) 0.0024(6)
C29 0.0176(8) 0.0299(8) 0.0255(7) 0.0010(6) -0.0053(6) -0.0016(6)
C30 0.0204(8) 0.0265(7) 0.0208(7) 0.0014(6) -0.0056(6) -0.0029(6)
C31 0.0201(7) 0.0224(7) 0.0175(6) -0.0004(5) -0.0033(5) 0.0000(6)
C32 0.0170(7) 0.0211(7) 0.0190(7) 0.0019(5) -0.0039(5) -0.0009(6)
C33 0.0197(8) 0.0340(8) 0.0293(8) -0.0041(6) -0.0061(6) -0.0016(6)
C34 0.0229(8) 0.0179(7) 0.0187(7) 0.0032(5) -0.0034(6) -0.0020(6)
C35 0.0201(7) 0.0216(7) 0.0197(7) 0.0024(5) -0.0004(6) -0.0020(6)
C36 0.0242(8) 0.0211(7) 0.0225(7) 0.0017(5) -0.0054(6) -0.0053(6)
C37 0.0247(8) 0.0184(7) 0.0217(7) 0.0021(5) -0.0023(6) -0.0007(6)
C38 0.0206(8) 0.0258(7) 0.0260(7) 0.0003(6) 0.0002(6) 0.0012(6)
C39 0.0215(8) 0.0274(8) 0.0273(8) 0.0005(6) -0.0050(6) -0.0047(6)
C40 0.0264(8) 0.0254(8) 0.0281(8) -0.0023(6) -0.0030(6) 0.0006(6)
C41 0.0227(8) 0.0243(7) 0.0178(7) -0.0010(5) -0.0061(6) -0.0022(6)
C42 0.0224(8) 0.0372(8) 0.0236(7) -0.0035(6) -0.0120(6) 0.0003(7)
C43 0.0188(8) 0.0309(8) 0.0246(7) -0.0033(6) -0.0074(6) 0.0020(6)
C44 0.0193(7) 0.0193(7) 0.0194(7) -0.0006(5) -0.0050(6) -0.0005(6)
C45 0.0208(7) 0.0167(6) 0.0197(7) 0.0009(5) -0.0054(6) -0.0033(5)
C46 0.0197(7) 0.0177(6) 0.0179(6) 0.0007(5) -0.0040(5) -0.0037(5)
C47 0.0229(8) 0.0228(7) 0.0180(7) -0.0020(5) -0.0044(6) -0.0036(6)
C48 0.0249(8) 0.0269(7) 0.0189(7) -0.0006(6) -0.0093(6) -0.0069(6)
C49 0.0202(7) 0.0209(7) 0.0187(6) 0.0021(5) -0.0078(5) -0.0063(6)
C50 0.0215(8) 0.0209(7) 0.0181(6) 0.0042(5) -0.0075(6) -0.0046(6)
C51 0.0202(8) 0.0223(7) 0.0203(7) 0.0029(5) -0.0079(6) -0.0036(6)
C52 0.0195(8) 0.0272(7) 0.0265(7) 0.0014(6) -0.0076(6) -0.0016(6)
C53 0.0230(8) 0.0245(7) 0.0251(7) -0.0013(6) -0.0051(6) 0.0016(6)
C54 0.0246(8) 0.0185(7) 0.0193(7) 0.0021(5) -0.0068(6) -0.0024(6)
C55 0.0204(7) 0.0214(7) 0.0190(7) -0.0037(5) -0.0070(6) -0.0021(6)
C56 0.0341(9) 0.0272(8) 0.0183(7) -0.0016(6) -0.0080(6) 0.0039(7)
C57 0.0369(10) 0.0334(8) 0.0262(8) -0.0051(6) -0.0123(7) 0.0127(7)
C58 0.0269(8) 0.0368(9) 0.0233(7) -0.0106(6) -0.0075(6) 0.0071(7)
C59 0.0237(8) 0.0304(8) 0.0192(7) -0.0040(6) -0.0057(6) -0.0038(6)
C60 0.0218(8) 0.0226(7) 0.0212(7) -0.0010(5) -0.0081(6) -0.0030(6)
C61 0.0187(7) 0.0281(7) 0.0168(6) -0.0007(5) -0.0041(5) -0.0048(6)
C62 0.0235(8) 0.0299(8) 0.0180(7) -0.0009(6) -0.0043(6) -0.0066(6)
C63 0.0274(9) 0.0382(9) 0.0256(8) -0.0062(6) -0.0028(6) -0.0140(7)
C64 0.0214(8) 0.0537(11) 0.0335(9) -0.0133(8) -0.0087(7) -0.0088(8)
C65 0.0273(9) 0.0475(10) 0.0359(9) -0.0054(7) -0.0172(7) 0.0018(8)
C66 0.0273(9) 0.0327(8) 0.0281(8) 0.0000(6) -0.0127(7) -0.0032(7)
C67 0.0227(8) 0.0235(7) 0.0167(6) 0.0017(5) -0.0046(6) -0.0019(6)
C68 0.0284(9) 0.0354(8) 0.0208(7) -0.0052(6) -0.0095(6) -0.0009(7)
C69 0.0323(9) 0.0349(8) 0.0189(7) -0.0079(6) -0.0051(6) 0.0033(7)
C70 0.0255(8) 0.0278(8) 0.0213(7) -0.0006(6) -0.0035(6) 0.0011(6)
C71 0.0236(8) 0.0250(7) 0.0212(7) 0.0014(6) -0.0072(6) -0.0033(6)
C72 0.0234(8) 0.0213(7) 0.0164(6) -0.0003(5) -0.0045(6) -0.0034(6)
C73 0.0318(10) 0.0571(11) 0.0290(9) -0.0111(8) -0.0091(8) 0.0095(9)
C74 0.0251(8) 0.0188(7) 0.0192(7) 0.0032(5) -0.0076(6) -0.0043(6)
C75 0.0282(8) 0.0196(7) 0.0221(7) -0.0016(5) -0.0086(6) -0.0039(6)
C76 0.0266(8) 0.0210(7) 0.0258(7) -0.0002(6) -0.0072(6) -0.0018(6)
C77 0.0290(8) 0.0248(7) 0.0248(7) 0.0043(6) -0.0115(6) -0.0063(6)
C78 0.0335(9) 0.0271(8) 0.0211(7) -0.0006(6) -0.0125(6) -0.0055(6)
C79 0.0308(9) 0.0225(7) 0.0197(7) -0.0009(6) -0.0068(6) -0.0016(6)
C80 0.0340(9) 0.0354(9) 0.0324(8) -0.0026(7) -0.0139(7) -0.0037(7)
F7 0.0239(8) 0.0444(9) 0.0601(12) 0.0015(8) 0.0036(8) -0.0063(7)
F8 0.0283(15) 0.0627(17) 0.083(3) -0.0583(19) -0.0105(17) 0.0069(11)
F9 0.0292(10) 0.0802(18) 0.0387(9) 0.0135(10) -0.0074(7) 0.0161(10)
F13 0.050(3) 0.068(3) 0.067(3) 0.015(2) 0.004(2) 0.031(2)
F14 0.029(2) 0.122(6) 0.123(6) -0.097(5) -0.017(3) 0.005(3)
F15 0.046(4) 0.116(6) 0.025(2) -0.001(3) 0.018(2) 0.010(4)

loop_
_atom_type_symbol
_atom_type_description
_atom_type_scat_dispersion_real
_atom_type_scat_dispersion_imag
_atom_type_scat_source
C C 0.0181 0.0091 'International Tables Vol C Tables 4.2.6.8 and 6.1.1.4'
H H 0.0000 0.0000 'International Tables Vol C Tables 4.2.6.8 and 6.1.1.4'
F F 0.0727 0.0534 'International Tables Vol C Tables 4.2.6.8 and 6.1.1.4'
N N 0.0311 0.0180 'International Tables Vol C Tables 4.2.6.8 and 6.1.1.4'

loop_
_geom_angle_atom_site_label_1
_geom_angle_atom_site_label_2
_geom_angle_atom_site_label_3
_geom_angle
N2 C1 N1 125.72(12)
N2 C1 C2 113.06(13)
N1 C1 C2 121.20(12)
C3 C2 C1 105.69(12)
C3 C2 H1 127.2
C1 C2 H1 127.2
C2 C3 C4 106.66(13)
C2 C3 H2 126.7
C4 C3 H2 126.7
C5 C4 N2 124.26(12)
C5 C4 C3 126.03(13)
N2 C4 C3 109.70(12)
C4 C5 C6 124.32(13)
C4 C5 C15 119.08(12)
C6 C5 C15 116.58(12)
N3 C6 C7 106.95(12)
N3 C6 C5 124.12(12)
C7 C6 C5 128.89(13)
C8 C7 C6 107.72(13)
C8 C7 H3 126.1
C6 C7 H3 126.1
C7 C8 C9 107.85(12)
C7 C8 H4 126.1
C9 C8 H4 126.1
N3 C9 C8 106.82(12)
N3 C9 C10 123.16(12)
C8 C9 C10 129.98(12)
C11 C10 C9 122.98(12)
C11 C10 C21 119.50(12)
C9 C10 C21 117.47(12)
C10 C11 N4 123.07(12)
C10 C11 C12 127.73(12)
N4 C11 C12 109.20(12)
C13 C12 C11 107.16(12)
C13 C12 H5 126.4
C11 C12 H5 126.4
C12 C13 C14 105.32(13)
C12 C13 H6 127.3
C14 C13 H6 127.3
N4 C14 N5 125.22(13)
N4 C14 C13 113.11(12)
N5 C14 C13 121.66(13)
C16 C15 C20 118.78(14)
C16 C15 C5 120.80(13)
C20 C15 C5 120.42(13)
C17 C16 C15 120.36(15)
C17 C16 H7 119.8
C15 C16 H7 119.8
C18 C17 C16 120.23(16)
C18 C17 H8 119.9
C16 C17 H8 119.9
C17 C18 C19 119.97(15)
C17 C18 H9 120.0
C19 C18 H9 120.0
C18 C19 C20 119.97(15)
C18 C19 H10 120.0
C20 C19 H10 120.0
C19 C20 C15 120.69(15)
C19 C20 H11 119.7
C15 C20 H11 119.7
C1 N1 C27 129.53(12)
C1 N1 H12 115.2
C27 N1 H12 115.2
C1 N2 C4 104.89(11)
C6 N3 C9 110.64(11)
C6 N3 H13 124.7
C9 N3 H13 124.7
C14 N4 C11 105.18(11)
C14 N5 C34 129.35(13)
C14 N5 H14 115.3
C34 N5 H14 115.3
C41 N6 C67 129.89(12)
C41 N6 H15 115.1
C67 N6 H15 115.1
C41 N7 C44 104.95(12)
C49 N8 C46 110.96(11)
C49 N8 H16 124.5
C46 N8 H16 124.5
C54 N9 C51 104.97(12)
C54 N10 C74 130.05(12)
C54 N10 H17 115.0
C74 N10 H17 115.0
C22 C21 C26 118.86(13)
C22 C21 C10 121.13(12)
C26 C21 C10 120.02(12)
C23 C22 C21 120.58(14)
C23 C22 H18 119.7
C21 C22 H18 119.7
C24 C23 C22 119.86(14)
C24 C23 H19 120.1
C22 C23 H19 120.1
C25 C24 C23 120.00(13)
C25 C24 H20 120.0
C23 C24 H20 120.0
C24 C25 C26 120.21(14)
C24 C25 H21 119.9
C26 C25 H21 119.9
C25 C26 C21 120.48(14)
C25 C26 H22 119.8
C21 C26 H22 119.8
N1 C27 C32 122.76(13)
N1 C27 C28 117.68(12)
C32 C27 C28 119.55(13)
C29 C28 C27 120.61(13)
C29 C28 H23 119.7
C27 C28 H23 119.7
C28 C29 C30 119.96(14)
C28 C29 H24 120.0
C30 C29 H24 120.0
C31 C30 C29 119.55(14)
C31 C30 C33 119.38(13)
C29 C30 C33 121.06(13)
C32 C31 C30 120.96(13)
C32 C31 H25 119.5
C30 C31 H25 119.5
C31 C32 C27 119.36(13)
C31 C32 H26 120.3
C27 C32 H26 120.3
F2 C33 F3 106.95(13)
F2 C33 F1 105.05(12)
F3 C33 F1 104.26(12)
F2 C33 C30 113.83(12)
F3 C33 C30 113.43(13)
F1 C33 C30 112.50(13)
C35 C34 N5 122.97(13)
C35 C34 C39 119.28(13)
N5 C34 C39 117.75(13)
C36 C35 C34 119.76(13)
C36 C35 H27 120.1
C34 C35 H27 120.1
C35 C36 C37 120.93(14)
C35 C36 H28 119.5
C37 C36 H28 119.5
C38 C37 C36 119.45(13)
C38 C37 C40 121.07(13)
C36 C37 C40 119.46(14)
C39 C38 C37 120.01(14)
C39 C38 H29 120.0
C37 C38 H29 120.0
C38 C39 C34 120.57(14)
C38 C39 H30 119.7
C34 C39 H30 119.7
F6 C40 F5 106.74(13)
F6 C40 F4 104.98(13)
F5 C40 F4 104.42(12)
F6 C40 C37 113.07(12)
F5 C40 C37 113.48(13)
F4 C40 C37 113.37(12)
N7 C41 N6 125.35(13)
N7 C41 C42 113.23(12)
N6 C41 C42 121.41(13)
C43 C42 C41 105.55(13)
C43 C42 H31 127.2
C41 C42 H31 127.2
C42 C43 C44 106.87(13)
C42 C43 H32 126.6
C44 C43 H32 126.6
C45 C44 N7 123.00(13)
C45 C44 C43 127.53(13)
N7 C44 C43 109.40(12)
C44 C45 C46 122.97(13)
C44 C45 C55 119.82(13)
C46 C45 C55 117.22(12)
N8 C46 C47 106.40(12)
N8 C46 C45 123.81(12)
C47 C46 C45 129.74(13)
C48 C47 C46 107.88(12)
C48 C47 H33 126.1
C46 C47 H33 126.1
C47 C48 C49 108.03(12)
C47 C48 H34 126.0
C49 C48 H34 126.0
N8 C49 C48 106.71(12)
N8 C49 C50 123.92(12)
C48 C49 C50 129.36(13)
C51 C50 C49 122.40(13)
C51 C50 C61 120.34(13)
C49 C50 C61 117.20(12)
C50 C51 N9 122.89(13)
C50 C51 C52 127.55(14)
N9 C51 C52 109.54(12)
C53 C52 C51 106.54(13)
C53 C52 H35 126.7
C51 C52 H35 126.7
C52 C53 C54 105.83(13)
C52 C53 H36 127.1
C54 C53 H36 127.1
N9 C54 N10 125.17(13)
N9 C54 C53 113.11(13)
N10 C54 C53 121.71(12)
C56 C55 C60 118.02(13)
C56 C55 C45 120.81(12)
C60 C55 C45 121.16(12)
C57 C56 C55 120.63(14)
C57 C56 H37 119.7
C55 C56 H37 119.7
C58 C57 C56 120.60(14)
C58 C57 H38 119.7
C56 C57 H38 119.7
C57 C58 C59 119.50(14)
C57 C58 H39 120.2
C59 C58 H39 120.2
C60 C59 C58 120.21(14)
C60 C59 H40 119.9
C58 C59 H40 119.9
C59 C60 C55 121.02(13)
C59 C60 H41 119.5
C55 C60 H41 119.5
C66 C61 C62 118.33(14)
C66 C61 C50 121.78(13)
C62 C61 C50 119.82(13)
C63 C62 C61 120.68(14)
C63 C62 H42 119.7
C61 C62 H42 119.7
C62 C63 C64 120.29(15)
C62 C63 H43 119.9
C64 C63 H43 119.9
C65 C64 C63 119.66(15)
C65 C64 H44 120.2
C63 C64 H44 120.2
C64 C65 C66 120.33(16)
C64 C65 H45 119.8
C66 C65 H45 119.8
C65 C66 C61 120.65(15)
C65 C66 H46 119.7
C61 C66 H46 119.7
C72 C67 N6 123.66(12)
C72 C67 C68 119.14(13)
N6 C67 C68 117.19(13)
C69 C68 C67 120.68(14)
C69 C68 H47 119.7
C67 C68 H47 119.7
C68 C69 C70 120.10(14)
C68 C69 H48 119.9
C70 C69 H48 119.9
C69 C70 C71 119.58(14)
C69 C70 C73 120.62(14)
C71 C70 C73 119.77(14)
C72 C71 C70 120.62(14)
C72 C71 H49 119.7
C70 C71 H49 119.7
C71 C72 C67 119.87(13)
C71 C72 H50 120.1
C67 C72 H50 120.1
F14 C73 F15 118.7(6)
F8 C73 F9 112.7(3)
F8 C73 F7 101.0(2)
F9 C73 F7 100.9(2)
F14 C73 C70 122.2(3)
F15 C73 C70 114.3(6)
F8 C73 C70 114.8(3)
F9 C73 C70 115.02(15)
F7 C73 C70 110.52(15)
F14 C73 F13 100.9(5)
F15 C73 F13 87.0(5)
C70 C73 F13 103.2(2)
C75 C74 N10 123.59(13)
C75 C74 C79 119.18(14)
N10 C74 C79 117.21(13)
C76 C75 C74 119.96(13)
C76 C75 H51 120.0
C74 C75 H51 120.0
C75 C76 C77 120.70(14)
C75 C76 H52 119.6
C77 C76 H52 119.6
C76 C77 C78 119.18(14)
C76 C77 C80 121.52(14)
C78 C77 C80 119.27(14)
C79 C78 C77 120.53(14)
C79 C78 H53 119.7
C77 C78 H53 119.7
C78 C79 C74 120.42(14)
C78 C79 H54 119.8
C74 C79 H54 119.8
F12 C80 F11 106.00(14)
F12 C80 F10 105.65(13)
F11 C80 F10 105.64(13)
F12 C80 C77 112.86(13)
F11 C80 C77 113.57(13)
F10 C80 C77 112.46(14)

loop_
_geom_bond_atom_site_label_1
_geom_bond_atom_site_label_2
_geom_bond_distance
C1 N2 1.3173(18)
C1 N1 1.3664(19)
C1 C2 1.4595(19)
C2 C3 1.344(2)
C2 H1 0.9500
C3 C4 1.4592(19)
C3 H2 0.9500
C4 C5 1.368(2)
C4 N2 1.4029(18)
C5 C6 1.4398(19)
C5 C15 1.494(2)
C6 N3 1.3650(18)
C6 C7 1.401(2)
C7 C8 1.395(2)
C7 H3 0.9500
C8 C9 1.398(2)
C8 H4 0.9500
C9 N3 1.3712(17)
C9 C10 1.443(2)
C10 C11 1.376(2)
C10 C21 1.4905(18)
C11 N4 1.4065(17)
C11 C12 1.455(2)
C12 C13 1.347(2)
C12 H5 0.9500
C13 C14 1.4589(19)
C13 H6 0.9500
C14 N4 1.3146(19)
C14 N5 1.3711(18)
C15 C16 1.393(2)
C15 C20 1.397(2)
C16 C17 1.390(2)
C16 H7 0.9500
C17 C18 1.384(2)
C17 H8 0.9500
C18 C19 1.384(3)
C18 H9 0.9500
C19 C20 1.387(2)
C19 H10 0.9500
C20 H11 0.9500
F1 C33 1.3636(18)
F2 C33 1.3357(18)
F3 C33 1.3391(18)
F4 C40 1.3509(18)
F5 C40 1.3387(18)
F6 C40 1.3376(19)
F10 C80 1.3515(19)
F11 C80 1.3416(19)
F12 C80 1.340(2)
N1 C27 1.3973(18)
N1 H12 0.8800
N3 H13 0.8800
N5 C34 1.3991(18)
N5 H14 0.8800
N6 C41 1.3729(18)
N6 C67 1.3982(19)
N6 H15 0.8800
N7 C41 1.3167(18)
N7 C44 1.4065(18)
N8 C49 1.3649(18)
N8 C46 1.3697(18)
N8 H16 0.8800
N9 C54 1.3148(18)
N9 C51 1.4016(19)
N10 C54 1.3701(18)
N10 C74 1.3985(19)
N10 H17 0.8800
C21 C22 1.394(2)
C21 C26 1.397(2)
C22 C23 1.390(2)
C22 H18 0.9500
C23 C24 1.390(2)
C23 H19 0.9500
C24 C25 1.383(2)
C24 H20 0.9500
C25 C26 1.387(2)
C25 H21 0.9500
C26 H22 0.9500
C27 C32 1.3997(19)
C27 C28 1.399(2)
C28 C29 1.378(2)
C28 H23 0.9500
C29 C30 1.393(2)
C29 H24 0.9500
C30 C31 1.393(2)
C30 C33 1.485(2)
C31 C32 1.383(2)
C31 H25 0.9500
C32 H26 0.9500
C34 C35 1.395(2)
C34 C39 1.403(2)
C35 C36 1.383(2)
C35 H27 0.9500
C36 C37 1.392(2)
C36 H28 0.9500
C37 C38 1.392(2)
C37 C40 1.487(2)
C38 C39 1.381(2)
C38 H29 0.9500
C39 H30 0.9500
C41 C42 1.456(2)
C42 C43 1.347(2)
C42 H31 0.9500
C43 C44 1.458(2)
C43 H32 0.9500
C44 C45 1.3820(19)
C45 C46 1.445(2)
C45 C55 1.4864(19)
C46 C47 1.4046(19)
C47 C48 1.389(2)
C47 H33 0.9500
C48 C49 1.3993(19)
C48 H34 0.9500
C49 C50 1.450(2)
C50 C51 1.376(2)
C50 C61 1.487(2)
C51 C52 1.461(2)
C52 C53 1.343(2)
C52 H35 0.9500
C53 C54 1.454(2)
C53 H36 0.9500
C55 C56 1.399(2)
C55 C60 1.4025(19)
C56 C57 1.388(2)
C56 H37 0.9500
C57 C58 1.385(2)
C57 H38 0.9500
C58 C59 1.387(2)
C58 H39 0.9500
C59 C60 1.385(2)
C59 H40 0.9500
C60 H41 0.9500
C61 C66 1.398(2)
C61 C62 1.402(2)
C62 C63 1.384(2)
C62 H42 0.9500
C63 C64 1.387(2)
C63 H43 0.9500
C64 C65 1.384(3)
C64 H44 0.9500
C65 C66 1.387(2)
C65 H45 0.9500
C66 H46 0.9500
C67 C72 1.396(2)
C67 C68 1.404(2)
C68 C69 1.377(2)
C68 H47 0.9500
C69 C70 1.390(2)
C69 H48 0.9500
C70 C71 1.394(2)
C70 C73 1.486(2)
C71 C72 1.385(2)
C71 H49 0.9500
C72 H50 0.9500
C73 F14 1.120(5)
C73 F15 1.289(9)
C73 F8 1.295(4)
C73 F9 1.321(3)
C73 F7 1.427(3)
C73 F13 1.587(5)
C74 C75 1.396(2)
C74 C79 1.402(2)
C75 C76 1.387(2)
C75 H51 0.9500
C76 C77 1.392(2)
C76 H52 0.9500
C77 C78 1.395(2)
C77 C80 1.489(2)
C78 C79 1.376(2)
C78 H53 0.9500
C79 H54 0.9500

loop_
_geom_hbond_atom_site_label_D
_geom_hbond_atom_site_label_H
_geom_hbond_atom_site_label_A
_geom_hbond_distance_DH
_geom_hbond_distance_HA
_geom_hbond_distance_DA
_geom_hbond_angle_DHA
_geom_hbond_site_symmetry_A
C7 H3 F2 0.95 2.47 3.0465(18) 119.4 1_655
N1 H12 F4 0.88 2.60 3.3913(17) 150.9 2_576
N1 H12 F5 0.88 2.49 3.2961(16) 153.4 2_576
N3 H13 N2 0.88 2.27 2.8281(17) 121.0 .
N3 H13 N4 0.88 2.21 2.7523(17) 119.2 .
N6 H15 F1 0.88 2.39 3.2494(16) 167.2 2_575
N8 H16 N7 0.88 2.23 2.7656(16) 119.3 .
N8 H16 N9 0.88 2.23 2.7643(17) 119.1 .
N10 H17 F8 0.88 2.31 3.128(5) 153.8 2_675
C32 H26 N2 0.95 2.34 2.9531(19) 121.8 .
C35 H27 N4 0.95 2.28 2.9233(18) 124.6 .
C72 H50 N7 0.95 2.36 2.9759(19) 122.2 .
C75 H51 N9 0.95 2.33 2.961(2) 123.2 .
C7 H3 F2 0.95 2.47 3.0465(18) 119.4 1_655
N1 H12 F4 0.88 2.60 3.3913(17) 150.9 2_576
N10 H17 F13 0.88 2.59 3.423(4) 157.9 2_675
N10 H17 F15 0.88 2.51 3.304(12) 150.6 2_675
C32 H26 F15 0.95 2.60 3.369(11) 138.6 2_675
C53 H36 F8 0.95 2.63 3.311(4) 128.7 2_675

loop_
_geom_torsion_atom_site_label_1
_geom_torsion_atom_site_label_2
_geom_torsion_atom_site_label_3
_geom_torsion_atom_site_label_4
_geom_torsion
N2 C1 C2 C3 -0.41(16)
N1 C1 C2 C3 177.99(12)
C1 C2 C3 C4 0.23(15)
C2 C3 C4 C5 -178.57(14)
C2 C3 C4 N2 -0.01(16)
N2 C4 C5 C6 -4.2(2)
C3 C4 C5 C6 174.11(13)
N2 C4 C5 C15 177.70(12)
C3 C4 C5 C15 -3.9(2)
C4 C5 C6 N3 -13.8(2)
C15 C5 C6 N3 164.35(12)
C4 C5 C6 C7 168.99(14)
C15 C5 C6 C7 -12.9(2)
N3 C6 C7 C8 -0.18(15)
C5 C6 C7 C8 177.45(13)
C6 C7 C8 C9 -0.71(15)
C7 C8 C9 N3 1.31(15)
C7 C8 C9 C10 -176.50(13)
N3 C9 C10 C11 -12.7(2)
C8 C9 C10 C11 164.78(14)
N3 C9 C10 C21 169.64(12)
C8 C9 C10 C21 -12.9(2)
C9 C10 C11 N4 -8.4(2)
C21 C10 C11 N4 169.22(12)
C9 C10 C11 C12 171.69(13)
C21 C10 C11 C12 -10.7(2)
C10 C11 C12 C13 179.35(13)
N4 C11 C12 C13 -0.59(15)
C11 C12 C13 C14 -0.44(15)
C12 C13 C14 N4 1.47(16)
C12 C13 C14 N5 -179.03(12)
C4 C5 C15 C16 -80.76(17)
C6 C5 C15 C16 101.03(16)
C4 C5 C15 C20 98.48(16)
C6 C5 C15 C20 -79.72(17)
C20 C15 C16 C17 0.3(2)
C5 C15 C16 C17 179.58(14)
C15 C16 C17 C18 -0.1(2)
C16 C17 C18 C19 0.0(2)
C17 C18 C19 C20 -0.1(2)
C18 C19 C20 C15 0.4(2)
C16 C15 C20 C19 -0.5(2)
C5 C15 C20 C19 -179.75(13)
N2 C1 N1 C27 1.6(2)
C2 C1 N1 C27 -176.59(13)
N1 C1 N2 C4 -177.93(13)
C2 C1 N2 C4 0.39(15)
C5 C4 N2 C1 178.35(13)
C3 C4 N2 C1 -0.24(14)
C7 C6 N3 C9 1.03(15)
C5 C6 N3 C9 -176.74(12)
C8 C9 N3 C6 -1.47(15)
C10 C9 N3 C6 176.53(12)
N5 C14 N4 C11 178.73(12)
C13 C14 N4 C11 -1.80(15)
C10 C11 N4 C14 -178.48(13)
C12 C11 N4 C14 1.46(14)
N4 C14 N5 C34 -6.5(2)
C13 C14 N5 C34 174.05(13)
C11 C10 C21 C22 129.30(15)
C9 C10 C21 C22 -52.98(18)
C11 C10 C21 C26 -51.00(18)
C9 C10 C21 C26 126.73(14)
C26 C21 C22 C23 1.7(2)
C10 C21 C22 C23 -178.60(13)
C21 C22 C23 C24 -0.8(2)
C22 C23 C24 C25 -0.6(2)
C23 C24 C25 C26 1.0(2)
C24 C25 C26 C21 0.0(2)
C22 C21 C26 C25 -1.3(2)
C10 C21 C26 C25 179.00(13)
C1 N1 C27 C32 -14.8(2)
C1 N1 C27 C28 165.99(13)
N1 C27 C28 C29 179.89(12)
C32 C27 C28 C29 0.6(2)
C27 C28 C29 C30 0.1(2)
C28 C29 C30 C31 -0.7(2)
C28 C29 C30 C33 -179.45(13)
C29 C30 C31 C32 0.6(2)
C33 C30 C31 C32 179.34(13)
C30 C31 C32 C27 0.1(2)
N1 C27 C32 C31 -179.97(12)
C28 C27 C32 C31 -0.76(19)
C31 C30 C33 F2 164.01(13)
C29 C30 C33 F2 -17.3(2)
C31 C30 C33 F3 41.42(19)
C29 C30 C33 F3 -139.88(14)
C31 C30 C33 F1 -76.63(17)
C29 C30 C33 F1 102.08(16)
C14 N5 C34 C35 -0.5(2)
C14 N5 C34 C39 -179.71(13)
N5 C34 C35 C36 -178.92(12)
C39 C34 C35 C36 0.3(2)
C34 C35 C36 C37 0.5(2)
C35 C36 C37 C38 -1.1(2)
C35 C36 C37 C40 176.99(13)
C36 C37 C38 C39 0.9(2)
C40 C37 C38 C39 -177.14(13)
C37 C38 C39 C34 -0.1(2)
C35 C34 C39 C38 -0.5(2)
N5 C34 C39 C38 178.78(13)
C38 C37 C40 F6 138.22(15)
C36 C37 C40 F6 -39.82(19)
C38 C37 C40 F5 16.46(19)
C36 C37 C40 F5 -161.58(13)
C38 C37 C40 F4 -102.45(16)
C36 C37 C40 F4 79.51(17)
C44 N7 C41 N6 -179.07(13)
C44 N7 C41 C42 -0.22(16)
C67 N6 C41 N7 0.8(2)
C67 N6 C41 C42 -177.99(14)
N7 C41 C42 C43 0.24(18)
N6 C41 C42 C43 179.14(14)
C41 C42 C43 C44 -0.14(17)
C41 N7 C44 C45 177.37(13)
C41 N7 C44 C43 0.12(15)
C42 C43 C44 C45 -177.07(14)
C42 C43 C44 N7 0.02(17)
N7 C44 C45 C46 -6.8(2)
C43 C44 C45 C46 169.90(13)
N7 C44 C45 C55 172.87(12)
C43 C44 C45 C55 -10.4(2)
C49 N8 C46 C47 -1.32(15)
C49 N8 C46 C45 176.28(12)
C44 C45 C46 N8 -12.7(2)
C55 C45 C46 N8 167.61(12)
C44 C45 C46 C47 164.32(14)
C55 C45 C46 C47 -15.4(2)
N8 C46 C47 C48 1.32(15)
C45 C46 C47 C48 -176.09(14)
C46 C47 C48 C49 -0.86(16)
C46 N8 C49 C48 0.80(15)
C46 N8 C49 C50 -178.19(12)
C47 C48 C49 N8 0.06(15)
C47 C48 C49 C50 178.97(14)
N8 C49 C50 C51 -17.5(2)
C48 C49 C50 C51 163.75(14)
N8 C49 C50 C61 159.71(12)
C48 C49 C50 C61 -19.0(2)
C49 C50 C51 N9 -5.5(2)
C61 C50 C51 N9 177.32(12)
C49 C50 C51 C52 172.79(13)
C61 C50 C51 C52 -4.3(2)
C54 N9 C51 C50 178.93(13)
C54 N9 C51 C52 0.33(14)
C50 C51 C52 C53 -179.25(14)
N9 C51 C52 C53 -0.73(16)
C51 C52 C53 C54 0.78(15)
C51 N9 C54 N10 -178.68(12)
C51 N9 C54 C53 0.17(15)
C74 N10 C54 N9 2.1(2)
C74 N10 C54 C53 -176.70(13)
C52 C53 C54 N9 -0.64(17)
C52 C53 C54 N10 178.26(13)
C44 C45 C55 C56 -47.3(2)
C46 C45 C55 C56 132.41(14)
C44 C45 C55 C60 131.62(15)
C46 C45 C55 C60 -48.66(19)
C60 C55 C56 C57 -1.5(2)
C45 C55 C56 C57 177.43(15)
C55 C56 C57 C58 0.7(3)
C56 C57 C58 C59 0.1(3)
C57 C58 C59 C60 0.0(2)
C58 C59 C60 C55 -0.9(2)
C56 C55 C60 C59 1.7(2)
C45 C55 C60 C59 -177.29(13)
C51 C50 C61 C66 -49.45(19)
C49 C50 C61 C66 133.27(14)
C51 C50 C61 C62 127.27(14)
C49 C50 C61 C62 -50.01(18)
C66 C61 C62 C63 2.6(2)
C50 C61 C62 C63 -174.19(13)
C61 C62 C63 C64 -1.4(2)
C62 C63 C64 C65 -0.9(2)
C63 C64 C65 C66 1.8(2)
C64 C65 C66 C61 -0.5(2)
C62 C61 C66 C65 -1.7(2)
C50 C61 C66 C65 175.06(14)
C41 N6 C67 C72 -12.3(2)
C41 N6 C67 C68 168.71(14)
C72 C67 C68 C69 -0.3(2)
N6 C67 C68 C69 178.75(14)
C67 C68 C69 C70 0.6(2)
C68 C69 C70 C71 -0.4(2)
C68 C69 C70 C73 -178.35(15)
C69 C70 C71 C72 -0.1(2)
C73 C70 C71 C72 177.91(14)
C70 C71 C72 C67 0.4(2)
N6 C67 C72 C71 -179.14(13)
C68 C67 C72 C71 -0.2(2)
C69 C70 C73 F14 162.3(6)
C71 C70 C73 F14 -15.6(7)
C69 C70 C73 F15 7.2(6)
C71 C70 C73 F15 -170.7(6)
C69 C70 C73 F8 -9.3(3)
C71 C70 C73 F8 172.8(3)
C69 C70 C73 F9 -142.4(2)
C71 C70 C73 F9 39.6(3)
C69 C70 C73 F7 104.13(19)
C71 C70 C73 F7 -73.8(2)
C69 C70 C73 F13 -85.5(3)
C71 C70 C73 F13 96.6(3)
C54 N10 C74 C75 -8.4(2)
C54 N10 C74 C79 173.09(13)
N10 C74 C75 C76 -179.83(13)
C79 C74 C75 C76 -1.3(2)
C74 C75 C76 C77 1.0(2)
C75 C76 C77 C78 0.3(2)
C75 C76 C77 C80 -177.78(14)
C76 C77 C78 C79 -1.2(2)
C80 C77 C78 C79 176.93(14)
C77 C78 C79 C74 0.8(2)
C75 C74 C79 C78 0.5(2)
N10 C74 C79 C78 179.05(13)
C76 C77 C80 F12 -133.87(15)
C78 C77 C80 F12 48.0(2)
C76 C77 C80 F11 -13.2(2)
C78 C77 C80 F11 168.72(13)
C76 C77 C80 F10 106.72(16)
C78 C77 C80 F10 -71.37(18)
